data_7006466
loop_
_publ_author_name
'Cai, Shuyi'
'Lin, YueJian'
'Jin, Guo-Xin'

_publ_section_title
;
 Heterometallic cluster complexes (RhMo, RhW) containing bridging
 1,2-dicarba-closo-dodecaborane-1,2-dichalocogenolato ligands.
;
_journal_issue 7
_journal_name_full 'Dalton transactions (Cambridge, England : 2003)'
_journal_page_first 912
_journal_page_last 918
_journal_paper_doi 10.1039/b511096c
_journal_year 2006
_chemical_formula_sum 'C26 H50 B20 Mo O2 Rh2 S4'
_chemical_formula_weight 1040.86
_chemical_name_systematic
;
?
;
_space_group_IT_number 14
_symmetry_cell_setting monoclinic
_symmetry_space_group_name_Hall '-P 2ybc'
_symmetry_space_group_name_H-M 'P 1 21/c 1'
_atom_sites_solution_hydrogens geom
_atom_sites_solution_primary direct
_atom_sites_solution_secondary difmap
_audit_creation_method SHELXL-97
_cell_angle_alpha 90.00
_cell_angle_beta 109.426(8)
_cell_angle_gamma 90.00
_cell_formula_units_Z 4
_cell_length_a 14.062(6)
_cell_length_b 21.235(9)
_cell_length_c 15.358(7)
_cell_measurement_reflns_used 688
_cell_measurement_temperature 298(2)
_cell_measurement_theta_max 27.076
_cell_measurement_theta_min 2.378
_cell_volume 4325(3)
_computing_cell_refinement 'Bruker SMART'
_computing_data_collection 'Bruker SMART'
_computing_data_reduction 'Bruker SHELXTL'
_computing_molecular_graphics 'Bruker SHELXTL'
_computing_publication_material 'Bruker SHELXTL'
_computing_structure_refinement 'SHELXL-97 (Sheldrick, 1997)'
_computing_structure_solution 'SHELXS-97 (Sheldrick, 1990)'
_diffrn_ambient_temperature 298(2)
_diffrn_measured_fraction_theta_full 0.815
_diffrn_measured_fraction_theta_max 0.815
_diffrn_measurement_device_type 'CCD area detector'
_diffrn_measurement_method 'phi and omega scans'
_diffrn_radiation_monochromator graphite
_diffrn_radiation_source 'fine-focus sealed tube'
_diffrn_radiation_type MoK\a
_diffrn_radiation_wavelength 0.71073
_diffrn_reflns_av_R_equivalents 0.0906
_diffrn_reflns_av_sigmaI/netI 0.2518
_diffrn_reflns_limit_h_max 16
_diffrn_reflns_limit_h_min -16
_diffrn_reflns_limit_k_max 18
_diffrn_reflns_limit_k_min -18
_diffrn_reflns_limit_l_max 9
_diffrn_reflns_limit_l_min -18
_diffrn_reflns_number 10270
_diffrn_reflns_theta_full 25.00
_diffrn_reflns_theta_max 25.00
_diffrn_reflns_theta_min 1.54
_diffrn_standards_decay_% 6.07
_exptl_absorpt_coefficient_mu 1.261
_exptl_absorpt_correction_T_max 0.8843
_exptl_absorpt_correction_T_min 0.8334
_exptl_absorpt_correction_type multi-scan
_exptl_absorpt_process_details sadabs
_exptl_crystal_density_diffrn 1.599
_exptl_crystal_density_method 'not measured'
_exptl_crystal_F_000 2072
_exptl_crystal_size_max 0.15
_exptl_crystal_size_mid 0.10
_exptl_crystal_size_min 0.10
_refine_diff_density_max 1.856
_refine_diff_density_min -0.931
_refine_diff_density_rms 0.141
_refine_ls_extinction_method none
_refine_ls_goodness_of_fit_ref 0.800
_refine_ls_hydrogen_treatment mixed
_refine_ls_matrix_type full
_refine_ls_number_parameters 516
_refine_ls_number_reflns 6219
_refine_ls_number_restraints 18
_refine_ls_restrained_S_all 0.803
_refine_ls_R_factor_all 0.1768
_refine_ls_R_factor_gt 0.0684
_refine_ls_shift/su_max 0.000
_refine_ls_shift/su_mean 0.000
_refine_ls_structure_factor_coef Fsqd
_refine_ls_weighting_details 'calc w=1/[\s^2^(Fo^2^)+(0.0504P)^2^+0.0000P] where P=(Fo^2^+2Fc^2^)/3'
_refine_ls_weighting_scheme calc
_refine_ls_wR_factor_gt 0.1283
_refine_ls_wR_factor_ref 0.1579
_reflns_number_gt 2462
_reflns_number_total 6219
_reflns_threshold_expression >2sigma(I)
_cod_data_source_file b511096c.txt
_cod_data_source_block f31124a
_cod_original_sg_symbol_H-M P2(1)/c
_cod_database_code 7006466

loop_
_symmetry_equiv_pos_as_xyz
'x, y, z'
'-x, y+1/2, -z+1/2'
'-x, -y, -z'
'x, -y-1/2, z-1/2'

loop_
_atom_site_label
_atom_site_type_symbol
_atom_site_fract_x
_atom_site_fract_y
_atom_site_fract_z
_atom_site_U_iso_or_equiv
_atom_site_adp_type
_atom_site_occupancy
_atom_site_symmetry_multiplicity
_atom_site_calc_flag
_atom_site_refinement_flags
_atom_site_disorder_assembly
_atom_site_disorder_group
Rh1 Rh 0.07797(8) 0.67802(7) 0.36000(8) 0.0414(4) Uani 1 1 d . . .
Rh2 Rh 0.38334(9) 0.82395(7) 0.36471(8) 0.0474(4) Uani 1 1 d . . .
Mo1 Mo 0.26663(9) 0.71706(7) 0.36526(8) 0.0437(5) Uani 1 1 d . . .
S1 S 0.1269(3) 0.6784(2) 0.2281(2) 0.0410(11) Uani 1 1 d . . .
S2 S 0.2190(3) 0.6083(2) 0.4098(3) 0.0529(13) Uani 1 1 d . . .
S3 S 0.4352(3) 0.7489(2) 0.4818(3) 0.0514(13) Uani 1 1 d . . .
S4 S 0.3846(3) 0.7332(2) 0.2747(2) 0.0482(13) Uani 1 1 d . . .
O1 O 0.2211(8) 0.7581(6) 0.5417(8) 0.082(4) Uani 1 1 d U . .
O2 O 0.1461(8) 0.8347(6) 0.2814(8) 0.067(4) Uani 1 1 d . . .
B3 B 0.2755(12) 0.5765(10) 0.2422(11) 0.045(6) Uani 1 1 d . . .
H3 H 0.3384 0.6102 0.2603 0.054 Uiso 1 1 calc R . .
B4 B 0.1946(13) 0.5692(10) 0.1304(12) 0.058(6) Uani 1 1 d . . .
H4 H 0.2039 0.5984 0.0746 0.070 Uiso 1 1 calc R . .
B5 B 0.0742(16) 0.5472(12) 0.1355(17) 0.081(8) Uani 1 1 d . . .
H5 H 0.0041 0.5624 0.0821 0.097 Uiso 1 1 calc R . .
B6 B 0.0802(15) 0.5415(11) 0.2470(16) 0.069(7) Uani 1 1 d . . .
H6 H 0.0151 0.5524 0.2690 0.083 Uiso 1 1 calc R . .
B7 B 0.2827(14) 0.5017(10) 0.2972(15) 0.060(6) Uani 1 1 d . . .
H7 H 0.3512 0.4867 0.3527 0.071 Uiso 1 1 calc R . .
B8 B 0.2768(13) 0.5070(11) 0.1837(14) 0.068(7) Uani 1 1 d . . .
H8 H 0.3425 0.4949 0.1633 0.082 Uiso 1 1 calc R . .
B9 B 0.1557(16) 0.4896(11) 0.1148(17) 0.073(7) Uani 1 1 d . . .
H9 H 0.1407 0.4663 0.0476 0.087 Uiso 1 1 calc R . .
B10 B 0.0832(15) 0.4752(11) 0.1846(16) 0.066(7) Uani 1 1 d . . .
H10 H 0.0194 0.4421 0.1635 0.080 Uiso 1 1 calc R . .
B11 B 0.1633(17) 0.4830(10) 0.2996(17) 0.072(7) Uani 1 1 d . . .
H11 H 0.1541 0.4556 0.3571 0.087 Uiso 1 1 calc R . .
B12 B 0.2090(16) 0.4477(12) 0.2154(17) 0.077(7) Uani 1 1 d . . .
H12 H 0.2280 0.3974 0.2156 0.093 Uiso 1 1 calc R . .
B13 B 0.4970(13) 0.6313(10) 0.4104(13) 0.055(6) Uani 1 1 d . . .
H13 H 0.4264 0.6086 0.4096 0.066 Uiso 1 1 calc R . .
B14 B 0.5965(14) 0.6440(11) 0.5150(14) 0.067(7) Uani 1 1 d . . .
H14 H 0.5934 0.6295 0.5828 0.080 Uiso 1 1 calc R . .
B15 B 0.6570(12) 0.7130(11) 0.5033(13) 0.064(7) Uani 1 1 d . . .
H15 H 0.6911 0.7437 0.5634 0.077 Uiso 1 1 calc R . .
B16 B 0.5980(12) 0.7462(10) 0.3891(12) 0.050(6) Uani 1 1 d . . .
H16 H 0.5957 0.7971 0.3753 0.060 Uiso 1 1 calc R . .
B17 B 0.5417(16) 0.6204(11) 0.3186(14) 0.061(7) Uani 1 1 d . . .
H17 H 0.5023 0.5905 0.2591 0.073 Uiso 1 1 calc R . .
B18 B 0.6066(15) 0.5870(11) 0.4315(17) 0.076(8) Uani 1 1 d . . .
H18 H 0.6108 0.5360 0.4448 0.091 Uiso 1 1 calc R . .
B19 B 0.7088(15) 0.6418(11) 0.4861(15) 0.073(7) Uani 1 1 d . . .
H19 H 0.7808 0.6253 0.5353 0.088 Uiso 1 1 calc R . .
B20 B 0.7076(15) 0.7006(13) 0.4112(15) 0.081(9) Uani 1 1 d . . .
H20 H 0.7787 0.7225 0.4120 0.097 Uiso 1 1 calc R . .
B21 B 0.6039(13) 0.6884(10) 0.3062(14) 0.061(7) Uani 1 1 d . . .
H21 H 0.6042 0.7023 0.2373 0.073 Uiso 1 1 calc R . .
B22 B 0.6749(15) 0.6281(14) 0.3670(17) 0.098(10) Uani 1 1 d . . .
H22 H 0.7251 0.6022 0.3379 0.117 Uiso 1 1 calc R . .
C1 C 0.1483(10) 0.5980(7) 0.2135(9) 0.037(4) Uani 1 1 d . . .
C2 C 0.2002(10) 0.5584(7) 0.3105(9) 0.036(4) Uani 1 1 d U . .
C3 C 0.5305(10) 0.7032(8) 0.4523(9) 0.048(5) Uani 1 1 d . . .
C4 C 0.5018(10) 0.6918(9) 0.3390(10) 0.053(5) Uani 1 1 d . . .
C5 C 0.2245(10) 0.7392(8) 0.4725(11) 0.049(4) Uani 1 1 d U . .
C6 C 0.2031(12) 0.7924(8) 0.3181(11) 0.044(5) Uani 1 1 d . . .
C7 C -0.0494(11) 0.6350(9) 0.3910(12) 0.040(4) Uani 1 1 d . . .
C8 C -0.0051(11) 0.6814(11) 0.4600(11) 0.054(5) Uani 1 1 d . . .
C9 C -0.0152(10) 0.7405(10) 0.4120(11) 0.051(6) Uani 1 1 d . . .
C10 C -0.0652(10) 0.7266(9) 0.3159(11) 0.038(5) Uani 1 1 d . . .
C11 C -0.0862(10) 0.6627(10) 0.3051(10) 0.044(5) Uani 1 1 d . . .
C12 C -0.0538(11) 0.5681(9) 0.4165(12) 0.075(6) Uani 1 1 d . . .
H12A H -0.1158 0.5604 0.4281 0.113 Uiso 1 1 calc R . .
H12B H 0.0022 0.5588 0.4710 0.113 Uiso 1 1 calc R . .
H12C H -0.0507 0.5417 0.3667 0.113 Uiso 1 1 calc R . .
C13 C 0.0316(11) 0.6736(9) 0.5602(9) 0.086(6) Uani 1 1 d . . .
H13A H -0.0227 0.6806 0.5838 0.129 Uiso 1 1 calc R . .
H13B H 0.0846 0.7034 0.5874 0.129 Uiso 1 1 calc R . .
H13C H 0.0571 0.6316 0.5753 0.129 Uiso 1 1 calc R . .
C14 C 0.0027(11) 0.8041(7) 0.4541(10) 0.053(5) Uani 1 1 d . . .
H14A H -0.0565 0.8178 0.4667 0.079 Uiso 1 1 calc R . .
H14B H 0.0173 0.8330 0.4122 0.079 Uiso 1 1 calc R . .
H14C H 0.0587 0.8026 0.5106 0.079 Uiso 1 1 calc R . .
C15 C -0.0978(10) 0.7764(7) 0.2404(10) 0.057(5) Uani 1 1 d . . .
H15A H -0.1642 0.7910 0.2345 0.086 Uiso 1 1 calc R . .
H15B H -0.0982 0.7584 0.1828 0.086 Uiso 1 1 calc R . .
H15C H -0.0514 0.8111 0.2562 0.086 Uiso 1 1 calc R . .
C16 C -0.1487(11) 0.6327(8) 0.2147(11) 0.068(6) Uani 1 1 d . . .
H16A H -0.2187 0.6341 0.2091 0.102 Uiso 1 1 calc R . .
H16B H -0.1282 0.5897 0.2134 0.102 Uiso 1 1 calc R . .
H16C H -0.1388 0.6553 0.1643 0.102 Uiso 1 1 calc R . .
C17 C 0.3362(12) 0.9206(8) 0.3723(10) 0.053(5) Uani 1 1 d . . .
C18 C 0.4176(13) 0.9122(8) 0.4439(12) 0.065(5) Uani 1 1 d . . .
C19 C 0.4985(13) 0.8985(8) 0.4055(12) 0.063(5) Uani 1 1 d . . .
C20 C 0.4510(14) 0.9006(9) 0.3093(11) 0.066(6) Uani 1 1 d . . .
C21 C 0.3484(12) 0.9137(8) 0.2899(12) 0.059(5) Uani 1 1 d . . .
C22 C 0.2373(12) 0.9463(8) 0.3833(12) 0.081(6) Uani 1 1 d . . .
H22A H 0.2388 0.9915 0.3838 0.121 Uiso 1 1 calc R . .
H22B H 0.2315 0.9314 0.4403 0.121 Uiso 1 1 calc R . .
H22C H 0.1805 0.9320 0.3327 0.121 Uiso 1 1 calc R . .
C23 C 0.4396(13) 0.9163(9) 0.5460(11) 0.094(7) Uani 1 1 d . . .
H23A H 0.4517 0.9595 0.5653 0.141 Uiso 1 1 calc R . .
H23B H 0.4981 0.8916 0.5771 0.141 Uiso 1 1 calc R . .
H23C H 0.3829 0.9007 0.5610 0.141 Uiso 1 1 calc R . .
C24 C 0.6129(12) 0.8962(9) 0.4652(12) 0.098(7) Uani 1 1 d . . .
H24A H 0.6411 0.9377 0.4697 0.147 Uiso 1 1 calc R . .
H24B H 0.6478 0.8685 0.4367 0.147 Uiso 1 1 calc R . .
H24C H 0.6199 0.8810 0.5259 0.147 Uiso 1 1 calc R . .
C25 C 0.5036(12) 0.8904(9) 0.2359(11) 0.097(7) Uani 1 1 d . . .
H25A H 0.5276 0.9301 0.2216 0.146 Uiso 1 1 calc R . .
H25B H 0.4562 0.8728 0.1810 0.146 Uiso 1 1 calc R . .
H25C H 0.5594 0.8621 0.2600 0.146 Uiso 1 1 calc R . .
C26 C 0.2768(12) 0.9256(9) 0.1906(11) 0.084(6) Uani 1 1 d . . .
H26A H 0.2762 0.9698 0.1768 0.126 Uiso 1 1 calc R . .
H26B H 0.2099 0.9123 0.1853 0.126 Uiso 1 1 calc R . .
H26C H 0.2999 0.9023 0.1479 0.126 Uiso 1 1 calc R . .

loop_
_atom_site_aniso_label
_atom_site_aniso_U_11
_atom_site_aniso_U_22
_atom_site_aniso_U_33
_atom_site_aniso_U_23
_atom_site_aniso_U_13
_atom_site_aniso_U_12
Rh1 0.0226(6) 0.0662(11) 0.0347(7) 0.0030(7) 0.0089(5) 0.0036(7)
Rh2 0.0314(7) 0.0709(13) 0.0389(7) 0.0000(8) 0.0103(5) -0.0042(8)
Mo1 0.0223(6) 0.0747(13) 0.0323(8) -0.0059(8) 0.0068(6) 0.0017(8)
S1 0.0304(19) 0.057(4) 0.032(2) -0.002(2) 0.0059(15) 0.001(2)
S2 0.033(2) 0.083(4) 0.039(2) 0.008(2) 0.0085(19) 0.021(2)
S3 0.033(2) 0.082(4) 0.035(2) -0.004(2) 0.0057(17) -0.005(2)
S4 0.027(2) 0.076(4) 0.037(2) 0.005(2) 0.0046(17) 0.001(2)
O1 0.058(6) 0.116(9) 0.078(7) -0.037(6) 0.031(6) -0.017(6)
O2 0.040(7) 0.067(12) 0.094(9) 0.002(8) 0.022(6) 0.003(7)
B3 0.022(9) 0.072(18) 0.045(11) 0.002(11) 0.015(8) 0.009(10)
B4 0.048(12) 0.08(2) 0.038(11) -0.006(11) 0.000(9) 0.009(12)
B5 0.055(15) 0.08(3) 0.10(2) -0.033(17) 0.014(13) 0.004(14)
B6 0.039(13) 0.06(2) 0.099(19) -0.011(15) 0.014(12) -0.009(13)
B7 0.046(12) 0.044(18) 0.091(17) 0.014(13) 0.028(12) 0.029(12)
B8 0.031(11) 0.10(2) 0.069(15) -0.028(14) 0.015(10) 0.004(13)
B9 0.065(15) 0.04(2) 0.11(2) -0.029(15) 0.026(14) -0.015(14)
B10 0.042(13) 0.03(2) 0.12(2) -0.018(16) 0.022(13) -0.017(12)
B11 0.089(18) 0.031(19) 0.11(2) 0.029(15) 0.055(16) 0.026(14)
B12 0.064(16) 0.06(2) 0.11(2) -0.005(16) 0.033(15) -0.003(15)
B13 0.017(9) 0.08(2) 0.071(14) -0.010(14) 0.013(9) 0.004(11)
B14 0.051(13) 0.09(2) 0.061(14) 0.023(13) 0.018(11) 0.011(14)
B15 0.026(10) 0.11(2) 0.057(13) -0.005(13) 0.019(9) -0.001(13)
B16 0.028(10) 0.073(19) 0.057(13) -0.015(11) 0.025(9) -0.017(11)
B17 0.074(15) 0.06(2) 0.055(14) 0.014(12) 0.028(12) 0.022(14)
B18 0.045(13) 0.04(2) 0.14(2) 0.028(16) 0.031(14) 0.024(12)
B19 0.038(12) 0.10(2) 0.079(17) -0.007(15) 0.008(11) 0.008(14)
B20 0.031(11) 0.14(3) 0.070(16) 0.020(17) 0.015(11) 0.006(14)
B21 0.034(11) 0.07(2) 0.080(15) 0.009(13) 0.026(10) 0.011(12)
B22 0.030(12) 0.16(3) 0.10(2) -0.01(2) 0.016(12) 0.021(16)
C1 0.029(8) 0.039(14) 0.035(9) -0.012(8) 0.000(7) -0.008(8)
C2 0.031(7) 0.024(9) 0.046(7) 0.004(6) 0.005(6) 0.007(6)
C3 0.019(8) 0.091(17) 0.032(8) 0.004(9) 0.005(6) 0.013(9)
C4 0.029(8) 0.087(18) 0.036(9) 0.020(9) 0.001(7) 0.007(9)
C5 0.020(6) 0.064(9) 0.055(8) -0.019(7) 0.004(6) 0.002(6)
C6 0.054(11) 0.017(14) 0.069(12) -0.013(10) 0.032(9) 0.007(10)
C7 0.039(10) 0.028(15) 0.063(12) 0.013(11) 0.030(9) 0.012(9)
C8 0.037(9) 0.093(18) 0.046(11) 0.017(13) 0.032(8) 0.014(12)
C9 0.019(8) 0.09(2) 0.049(11) -0.019(12) 0.011(7) 0.024(10)
C10 0.021(8) 0.025(15) 0.072(12) 0.009(10) 0.019(8) 0.008(9)
C11 0.030(9) 0.064(18) 0.041(10) 0.005(10) 0.016(7) -0.008(10)
C12 0.044(11) 0.094(19) 0.104(16) 0.027(13) 0.047(11) 0.025(12)
C13 0.050(10) 0.17(2) 0.038(10) 0.023(12) 0.014(8) 0.041(13)
C14 0.043(10) 0.059(16) 0.057(11) 0.004(10) 0.017(8) 0.018(9)
C15 0.040(10) 0.056(15) 0.072(12) 0.004(11) 0.013(9) 0.001(10)
C16 0.044(10) 0.096(16) 0.063(12) -0.024(11) 0.016(9) -0.016(11)
C17 0.050(11) 0.080(17) 0.026(9) -0.014(9) 0.007(8) -0.052(11)
C18 0.055(12) 0.076(16) 0.066(13) 0.000(12) 0.024(10) -0.001(11)
C19 0.052(11) 0.083(16) 0.053(11) -0.016(10) 0.017(9) -0.026(11)
C20 0.072(13) 0.084(17) 0.050(12) 0.004(10) 0.030(10) -0.014(12)
C21 0.034(10) 0.070(16) 0.072(13) 0.013(11) 0.015(9) -0.014(10)
C22 0.072(14) 0.089(17) 0.089(15) 0.006(12) 0.037(12) -0.005(12)
C23 0.085(15) 0.14(2) 0.057(13) -0.007(13) 0.026(11) 0.010(14)
C24 0.050(12) 0.12(2) 0.103(16) -0.038(14) -0.001(11) -0.040(13)
C25 0.050(11) 0.18(2) 0.068(13) 0.024(14) 0.032(10) -0.018(13)
C26 0.063(13) 0.124(19) 0.060(13) 0.033(12) 0.015(10) 0.000(12)

loop_
_atom_type_symbol
_atom_type_description
_atom_type_scat_dispersion_real
_atom_type_scat_dispersion_imag
_atom_type_scat_source
C C 0.0033 0.0016 'International Tables Vol C Tables 4.2.6.8 and 6.1.1.4'
H H 0.0000 0.0000 'International Tables Vol C Tables 4.2.6.8 and 6.1.1.4'
B B 0.0013 0.0007 'International Tables Vol C Tables 4.2.6.8 and 6.1.1.4'
O O 0.0106 0.0060 'International Tables Vol C Tables 4.2.6.8 and 6.1.1.4'
S S 0.1246 0.1234 'International Tables Vol C Tables 4.2.6.8 and 6.1.1.4'
Mo Mo -1.6832 0.6857 'International Tables Vol C Tables 4.2.6.8 and 6.1.1.4'
Rh Rh -1.1178 0.9187 'International Tables Vol C Tables 4.2.6.8 and 6.1.1.4'

loop_
_geom_angle_atom_site_label_1
_geom_angle_atom_site_label_2
_geom_angle_atom_site_label_3
_geom_angle
_geom_angle_site_symmetry_1
_geom_angle_site_symmetry_3
_geom_angle_publ_flag
C10 Rh1 C9 38.6(5) . . ?
C10 Rh1 C7 61.6(6) . . ?
C9 Rh1 C7 62.9(7) . . ?
C10 Rh1 C11 37.0(5) . . ?
C9 Rh1 C11 63.3(6) . . ?
C7 Rh1 C11 36.5(5) . . ?
C10 Rh1 C8 63.4(6) . . ?
C9 Rh1 C8 38.0(6) . . ?
C7 Rh1 C8 37.8(5) . . ?
C11 Rh1 C8 62.9(6) . . ?
C10 Rh1 S1 103.8(4) . . ?
C9 Rh1 S1 134.0(6) . . ?
C7 Rh1 S1 133.0(5) . . ?
C11 Rh1 S1 103.9(4) . . ?
C8 Rh1 S1 166.1(4) . . ?
C10 Rh1 S2 169.9(5) . . ?
C9 Rh1 S2 142.3(5) . . ?
C7 Rh1 S2 108.8(5) . . ?
C11 Rh1 S2 133.2(5) . . ?
C8 Rh1 S2 111.8(5) . . ?
S1 Rh1 S2 80.08(14) . . ?
C10 Rh1 C5 115.3(6) . . ?
C9 Rh1 C5 83.8(5) . . ?
C7 Rh1 C5 126.6(6) . . ?
C11 Rh1 C5 147.1(6) . . ?
C8 Rh1 C5 90.4(6) . . ?
S1 Rh1 C5 100.3(4) . . ?
S2 Rh1 C5 72.6(4) . . ?
C10 Rh1 Mo1 130.8(5) . . ?
C9 Rh1 Mo1 119.6(5) . . ?
C7 Rh1 Mo1 164.7(4) . . ?
C11 Rh1 Mo1 158.8(4) . . ?
C8 Rh1 Mo1 133.9(5) . . ?
S1 Rh1 Mo1 57.88(9) . . ?
S2 Rh1 Mo1 59.21(12) . . ?
C5 Rh1 Mo1 43.6(3) . . ?
C17 Rh2 C21 35.7(5) . . ?
C17 Rh2 C20 60.0(6) . . ?
C21 Rh2 C20 37.2(5) . . ?
C17 Rh2 C19 60.9(6) . . ?
C21 Rh2 C19 62.6(6) . . ?
C20 Rh2 C19 37.3(5) . . ?
C17 Rh2 C18 34.8(5) . . ?
C21 Rh2 C18 61.2(6) . . ?
C20 Rh2 C18 62.5(6) . . ?
C19 Rh2 C18 39.1(5) . . ?
C17 Rh2 S3 128.9(4) . . ?
C21 Rh2 S3 162.9(5) . . ?
C20 Rh2 S3 137.9(5) . . ?
C19 Rh2 S3 105.1(5) . . ?
C18 Rh2 S3 101.7(5) . . ?
C17 Rh2 S4 149.2(4) . . ?
C21 Rh2 S4 116.3(5) . . ?
C20 Rh2 S4 106.7(5) . . ?
C19 Rh2 S4 127.0(5) . . ?
C18 Rh2 S4 166.2(4) . . ?
S3 Rh2 S4 80.39(15) . . ?
C17 Rh2 C6 88.3(5) . . ?
C21 Rh2 C6 93.1(6) . . ?
C20 Rh2 C6 128.4(6) . . ?
C19 Rh2 C6 149.2(6) . . ?
C18 Rh2 C6 113.8(6) . . ?
S3 Rh2 C6 93.7(4) . . ?
S4 Rh2 C6 79.5(4) . . ?
C17 Rh2 Mo1 125.2(4) . . ?
C21 Rh2 Mo1 132.5(4) . . ?
C20 Rh2 Mo1 158.7(5) . . ?
C19 Rh2 Mo1 163.3(5) . . ?
C18 Rh2 Mo1 135.2(4) . . ?
S3 Rh2 Mo1 58.46(11) . . ?
S4 Rh2 Mo1 57.47(10) . . ?
C6 Rh2 Mo1 40.6(4) . . ?
C6 Mo1 C5 83.2(6) . . ?
C6 Mo1 S1 79.2(5) . . ?
C5 Mo1 S1 114.3(4) . . ?
C6 Mo1 S4 89.3(5) . . ?
C5 Mo1 S4 149.3(4) . . ?
S1 Mo1 S4 93.25(13) . . ?
C6 Mo1 S3 105.1(5) . . ?
C5 Mo1 S3 79.5(4) . . ?
S1 Mo1 S3 166.12(13) . . ?
S4 Mo1 S3 73.82(13) . . ?
C6 Mo1 S2 138.3(5) . . ?
C5 Mo1 S2 79.3(5) . . ?
S1 Mo1 S2 74.09(14) . . ?
S4 Mo1 S2 123.34(15) . . ?
S3 Mo1 S2 108.50(14) . . ?
C6 Mo1 Rh1 85.1(5) . . ?
C5 Mo1 Rh1 62.9(4) . . ?
S1 Mo1 Rh1 52.83(9) . . ?
S4 Mo1 Rh1 146.07(10) . . ?
S3 Mo1 Rh1 139.85(11) . . ?
S2 Mo1 Rh1 53.22(9) . . ?
C6 Mo1 Rh2 60.5(5) . . ?
C5 Mo1 Rh2 98.5(5) . . ?
S1 Mo1 Rh2 124.18(11) . . ?
S4 Mo1 Rh2 52.70(11) . . ?
S3 Mo1 Rh2 51.45(11) . . ?
S2 Mo1 Rh2 159.53(10) . . ?
Rh1 Mo1 Rh2 143.40(7) . . ?
C1 S1 Rh1 102.6(5) . . ?
C1 S1 Mo1 107.9(4) . . ?
Rh1 S1 Mo1 69.30(10) . . ?
C2 S2 Rh1 102.8(5) . . ?
C2 S2 Mo1 106.3(5) . . ?
Rh1 S2 Mo1 67.56(13) . . ?
C3 S3 Rh2 103.8(5) . . ?
C3 S3 Mo1 105.9(5) . . ?
Rh2 S3 Mo1 70.09(11) . . ?
C4 S4 Rh2 104.7(6) . . ?
C4 S4 Mo1 106.0(5) . . ?
Rh2 S4 Mo1 69.83(11) . . ?
B4 B3 B8 61.6(11) . . ?
B4 B3 C1 59.5(9) . . ?
B8 B3 C1 106.1(13) . . ?
B4 B3 C2 104.2(12) . . ?
B8 B3 C2 103.6(14) . . ?
C1 B3 C2 56.1(8) . . ?
B4 B3 B7 107.8(15) . . ?
B8 B3 B7 58.5(11) . . ?
C1 B3 B7 104.1(12) . . ?
C2 B3 B7 58.4(9) . . ?
B4 B3 H3 121.4 . . ?
B8 B3 H3 122.7 . . ?
C1 B3 H3 124.2 . . ?
C2 B3 H3 125.6 . . ?
B7 B3 H3 123.0 . . ?
B3 B4 C1 61.2(9) . . ?
B3 B4 B8 59.5(10) . . ?
C1 B4 B8 105.8(13) . . ?
B3 B4 B9 107.0(15) . . ?
C1 B4 B9 105.3(15) . . ?
B8 B4 B9 58.2(11) . . ?
B3 B4 B5 107.6(14) . . ?
C1 B4 B5 57.5(10) . . ?
B8 B4 B5 105.5(16) . . ?
B9 B4 B5 60.0(12) . . ?
B3 B4 H4 121.1 . . ?
C1 B4 H4 123.3 . . ?
B8 B4 H4 123.6 . . ?
B9 B4 H4 123.0 . . ?
B5 B4 H4 122.8 . . ?
C1 B5 B6 61.1(11) . . ?
C1 B5 B10 108.9(17) . . ?
B6 B5 B10 60.8(14) . . ?
C1 B5 B9 106.5(15) . . ?
B6 B5 B9 108.3(18) . . ?
B10 B5 B9 60.0(13) . . ?
C1 B5 B4 59.5(10) . . ?
B6 B5 B4 109.6(15) . . ?
B10 B5 B4 109.0(16) . . ?
B9 B5 B4 59.6(11) . . ?
C1 B5 H5 122.0 . . ?
B6 B5 H5 120.5 . . ?
B10 B5 H5 120.9 . . ?
B9 B5 H5 122.7 . . ?
B4 B5 H5 121.2 . . ?
C2 B6 B5 105.9(15) . . ?
C2 B6 B11 59.1(11) . . ?
B5 B6 B11 109.0(17) . . ?
C2 B6 B10 107.1(14) . . ?
B5 B6 B10 59.6(13) . . ?
B11 B6 B10 61.8(13) . . ?
C2 B6 C1 58.1(9) . . ?
B5 B6 C1 59.5(12) . . ?
B11 B6 C1 106.6(14) . . ?
B10 B6 C1 106.7(16) . . ?
C2 B6 H6 123.5 . . ?
B5 B6 H6 122.0 . . ?
B11 B6 H6 121.0 . . ?
B10 B6 H6 121.6 . . ?
C1 B6 H6 123.2 . . ?
B8 B7 B11 108.4(15) . . ?
B8 B7 C2 105.4(13) . . ?
B11 B7 C2 57.8(10) . . ?
B8 B7 B12 60.1(12) . . ?
B11 B7 B12 61.5(12) . . ?
C2 B7 B12 106.2(14) . . ?
B8 B7 B3 59.1(11) . . ?
B11 B7 B3 108.0(13) . . ?
C2 B7 B3 60.1(9) . . ?
B12 B7 B3 108.3(15) . . ?
B8 B7 H7 122.6 . . ?
B11 B7 H7 121.4 . . ?
C2 B7 H7 124.0 . . ?
B12 B7 H7 121.3 . . ?
B3 B7 H7 121.5 . . ?
B9 B8 B7 108.3(16) . . ?
B9 B8 B3 108.9(14) . . ?
B7 B8 B3 62.4(11) . . ?
B9 B8 B12 59.7(12) . . ?
B7 B8 B12 61.1(12) . . ?
B3 B8 B12 111.7(15) . . ?
B9 B8 B4 61.0(11) . . ?
B7 B8 B4 108.8(14) . . ?
B3 B8 B4 58.9(10) . . ?
B12 B8 B4 109.6(14) . . ?
B9 B8 H8 121.8 . . ?
B7 B8 H8 120.8 . . ?
B3 B8 H8 120.1 . . ?
B12 B8 H8 120.0 . . ?
B4 B8 H8 121.6 . . ?
B8 B9 B12 60.8(13) . . ?
B8 B9 B10 108.9(17) . . ?
B12 B9 B10 61.7(13) . . ?
B8 B9 B4 60.9(12) . . ?
B12 B9 B4 110.4(16) . . ?
B10 B9 B4 107.7(16) . . ?
B8 B9 B5 107.9(16) . . ?
B12 B9 B5 108.0(18) . . ?
B10 B9 B5 57.6(12) . . ?
B4 B9 B5 60.4(12) . . ?
B8 B9 H9 121.1 . . ?
B12 B9 H9 120.1 . . ?
B10 B9 H9 122.1 . . ?
B4 B9 H9 120.7 . . ?
B5 B9 H9 122.9 . . ?
B5 B10 B6 59.6(12) . . ?
B5 B10 B9 62.4(13) . . ?
B6 B10 B9 109.3(16) . . ?
B5 B10 B11 106.9(16) . . ?
B6 B10 B11 59.1(12) . . ?
B9 B10 B11 106.9(15) . . ?
B5 B10 B12 109.7(16) . . ?
B6 B10 B12 109.2(15) . . ?
B9 B10 B12 58.8(12) . . ?
B11 B10 B12 60.9(12) . . ?
B5 B10 H10 120.9 . . ?
B6 B10 H10 121.4 . . ?
B9 B10 H10 121.4 . . ?
B11 B10 H10 122.9 . . ?
B12 B10 H10 120.8 . . ?
C2 B11 B6 59.6(10) . . ?
C2 B11 B7 60.9(11) . . ?
B6 B11 B7 109.7(16) . . ?
C2 B11 B10 105.3(15) . . ?
B6 B11 B10 59.0(12) . . ?
B7 B11 B10 107.5(15) . . ?
C2 B11 B12 107.4(15) . . ?
B6 B11 B12 108.4(17) . . ?
B7 B11 B12 59.9(12) . . ?
B10 B11 B12 59.9(12) . . ?
C2 B11 H11 122.7 . . ?
B6 B11 H11 121.2 . . ?
B7 B11 H11 120.7 . . ?
B10 B11 H11 123.3 . . ?
B12 B11 H11 121.7 . . ?
B9 B12 B8 59.5(12) . . ?
B9 B12 B7 106.3(17) . . ?
B8 B12 B7 58.8(11) . . ?
B9 B12 B10 59.5(13) . . ?
B8 B12 B10 106.1(17) . . ?
B7 B12 B10 106.0(16) . . ?
B9 B12 B11 106.2(17) . . ?
B8 B12 B11 105.1(16) . . ?
B7 B12 B11 58.6(12) . . ?
B10 B12 B11 59.2(12) . . ?
B9 B12 H12 122.4 . . ?
B8 B12 H12 123.2 . . ?
B7 B12 H12 123.1 . . ?
B10 B12 H12 122.7 . . ?
B11 B12 H12 123.4 . . ?
C3 B13 C4 59.4(10) . . ?
C3 B13 B17 107.7(15) . . ?
C4 B13 B17 58.5(11) . . ?
C3 B13 B18 107.7(14) . . ?
C4 B13 B18 107.8(14) . . ?
B17 B13 B18 62.8(11) . . ?
C3 B13 B14 58.1(10) . . ?
C4 B13 B14 106.4(14) . . ?
B17 B13 B14 111.6(13) . . ?
B18 B13 B14 61.9(11) . . ?
C3 B13 H13 123.1 . . ?
C4 B13 H13 123.5 . . ?
B17 B13 H13 120.0 . . ?
B18 B13 H13 120.3 . . ?
B14 B13 H13 121.1 . . ?
C3 B14 B15 60.0(10) . . ?
C3 B14 B13 57.9(10) . . ?
B15 B14 B13 107.6(14) . . ?
C3 B14 B19 104.2(14) . . ?
B15 B14 B19 59.3(12) . . ?
B13 B14 B19 105.7(14) . . ?
C3 B14 B18 104.8(14) . . ?
B15 B14 B18 109.7(15) . . ?
B13 B14 B18 58.4(11) . . ?
B19 B14 B18 61.2(12) . . ?
C3 B14 H14 124.6 . . ?
B15 B14 H14 120.6 . . ?
B13 B14 H14 123.4 . . ?
B19 B14 H14 123.2 . . ?
B18 B14 H14 121.6 . . ?
C3 B15 B14 58.0(10) . . ?
C3 B15 B19 104.5(15) . . ?
B14 B15 B19 61.6(12) . . ?
C3 B15 B20 104.2(13) . . ?
B14 B15 B20 107.0(16) . . ?
B19 B15 B20 57.1(12) . . ?
C3 B15 B16 62.0(9) . . ?
B14 B15 B16 110.2(14) . . ?
B19 B15 B16 105.6(14) . . ?
B20 B15 B16 58.0(10) . . ?
C3 B15 H15 123.8 . . ?
B14 B15 H15 120.4 . . ?
B19 B15 H15 123.7 . . ?
B20 B15 H15 124.7 . . ?
B16 B15 H15 120.8 . . ?
C4 B16 B20 102.8(15) . . ?
C4 B16 B21 56.4(10) . . ?
B20 B16 B21 60.9(12) . . ?
C4 B16 C3 55.8(8) . . ?
B20 B16 C3 101.6(14) . . ?
B21 B16 C3 101.1(13) . . ?
C4 B16 B15 101.9(13) . . ?
B20 B16 B15 60.6(11) . . ?
B21 B16 B15 107.9(15) . . ?
C3 B16 B15 55.9(9) . . ?
C4 B16 H16 126.5 . . ?
B20 B16 H16 123.2 . . ?
B21 B16 H16 122.9 . . ?
C3 B16 H16 127.6 . . ?
B15 B16 H16 122.8 . . ?
C4 B17 B21 58.7(11) . . ?
C4 B17 B13 59.7(11) . . ?
B21 B17 B13 108.1(16) . . ?
C4 B17 B22 102.1(17) . . ?
B21 B17 B22 57.9(13) . . ?
B13 B17 B22 105.3(15) . . ?
C4 B17 B18 105.5(14) . . ?
B21 B17 B18 108.6(16) . . ?
B13 B17 B18 58.7(10) . . ?
B22 B17 B18 60.7(12) . . ?
C4 B17 H17 124.7 . . ?
B21 B17 H17 121.5 . . ?
B13 B17 H17 122.2 . . ?
B22 B17 H17 124.7 . . ?
B18 B17 H17 121.5 . . ?
B13 B18 B14 59.7(11) . . ?
B13 B18 B17 58.5(11) . . ?
B14 B18 B17 106.5(15) . . ?
B13 B18 B22 103.6(15) . . ?
B14 B18 B22 104.3(16) . . ?
B17 B18 B22 58.7(12) . . ?
B13 B18 B19 104.7(16) . . ?
B14 B18 B19 58.7(12) . . ?
B17 B18 B19 105.1(16) . . ?
B22 B18 B19 57.7(12) . . ?
B13 B18 H18 123.8 . . ?
B14 B18 H18 122.7 . . ?
B17 B18 H18 122.8 . . ?
B22 B18 H18 124.7 . . ?
B19 B18 H18 123.9 . . ?
B20 B19 B15 63.4(13) . . ?
B20 B19 B22 58.4(13) . . ?
B15 B19 B22 108.8(17) . . ?
B20 B19 B14 110.0(16) . . ?
B15 B19 B14 59.1(11) . . ?
B22 B19 B14 108.0(14) . . ?
B20 B19 B18 109.2(16) . . ?
B15 B19 B18 108.6(14) . . ?
B22 B19 B18 60.9(13) . . ?
B14 B19 B18 60.1(12) . . ?
B20 B19 H19 120.2 . . ?
B15 B19 H19 120.7 . . ?
B22 B19 H19 122.2 . . ?
B14 B19 H19 121.8 . . ?
B18 B19 H19 121.1 . . ?
B22 B20 B19 62.6(14) . . ?
B22 B20 B16 108.8(16) . . ?
B19 B20 B16 110.4(15) . . ?
B22 B20 B21 58.4(13) . . ?
B19 B20 B21 109.0(17) . . ?
B16 B20 B21 60.5(11) . . ?
B22 B20 B15 108.9(17) . . ?
B19 B20 B15 59.5(12) . . ?
B16 B20 B15 61.3(11) . . ?
B21 B20 B15 108.1(13) . . ?
B22 B20 H20 121.2 . . ?
B19 B20 H20 120.1 . . ?
B16 B20 H20 120.3 . . ?
B21 B20 H20 122.3 . . ?
B15 B20 H20 121.6 . . ?
C4 B21 B22 105.9(15) . . ?
C4 B21 B17 59.2(10) . . ?
B22 B21 B17 62.4(13) . . ?
C4 B21 B16 60.6(10) . . ?
B22 B21 B16 106.5(16) . . ?
B17 B21 B16 110.4(14) . . ?
C4 B21 B20 104.2(14) . . ?
B22 B21 B20 57.5(12) . . ?
B17 B21 B20 108.1(15) . . ?
B16 B21 B20 58.6(11) . . ?
C4 B21 H21 123.8 . . ?
B22 B21 H21 122.7 . . ?
B17 B21 H21 119.5 . . ?
B16 B21 H21 121.1 . . ?
B20 B21 H21 124.3 . . ?
B20 B22 B21 64.2(15) . . ?
B20 B22 B19 58.9(13) . . ?
B21 B22 B19 110.7(19) . . ?
B20 B22 B17 111.1(18) . . ?
B21 B22 B17 59.7(11) . . ?
B19 B22 B17 109.5(15) . . ?
B20 B22 B18 110.0(18) . . ?
B21 B22 B18 109.9(14) . . ?
B19 B22 B18 61.4(13) . . ?
B17 B22 B18 60.6(11) . . ?
B20 B22 H22 119.6 . . ?
B21 B22 H22 119.5 . . ?
B19 B22 H22 121.1 . . ?
B17 B22 H22 121.0 . . ?
B18 B22 H22 120.6 . . ?
C2 C1 B5 107.3(14) . . ?
C2 C1 B6 59.9(10) . . ?
B5 C1 B6 59.5(12) . . ?
C2 C1 B4 108.9(12) . . ?
B5 C1 B4 62.9(11) . . ?
B6 C1 B4 111.0(13) . . ?
C2 C1 B3 62.2(8) . . ?
B5 C1 B3 110.4(13) . . ?
B6 C1 B3 111.5(12) . . ?
B4 C1 B3 59.3(9) . . ?
C2 C1 S1 114.9(9) . . ?
B5 C1 S1 128.1(12) . . ?
B6 C1 S1 120.2(11) . . ?
B4 C1 S1 124.0(12) . . ?
B3 C1 S1 115.1(10) . . ?
C1 C2 B11 111.5(12) . . ?
C1 C2 B6 61.9(10) . . ?
B11 C2 B6 61.3(11) . . ?
C1 C2 B7 111.1(11) . . ?
B11 C2 B7 61.3(11) . . ?
B6 C2 B7 111.4(14) . . ?
C1 C2 B3 61.7(8) . . ?
B11 C2 B3 112.1(13) . . ?
B6 C2 B3 112.7(12) . . ?
B7 C2 B3 61.5(10) . . ?
C1 C2 S2 111.1(10) . . ?
B11 C2 S2 126.8(12) . . ?
B6 C2 S2 116.9(11) . . ?
B7 C2 S2 126.4(11) . . ?
B3 C2 S2 115.4(10) . . ?
C4 C3 B13 61.6(10) . . ?
C4 C3 B14 112.9(13) . . ?
B13 C3 B14 64.1(11) . . ?
C4 C3 B15 110.6(11) . . ?
B13 C3 B15 114.2(13) . . ?
B14 C3 B15 62.0(11) . . ?
C4 C3 B16 60.2(9) . . ?
B13 C3 B16 112.7(12) . . ?
B14 C3 B16 113.5(12) . . ?
B15 C3 B16 62.1(9) . . ?
C4 C3 S3 113.1(9) . . ?
B13 C3 S3 116.4(10) . . ?
B14 C3 S3 124.7(11) . . ?
B15 C3 S3 124.1(12) . . ?
B16 C3 S3 115.1(11) . . ?
C3 C4 B21 112.7(12) . . ?
C3 C4 B17 110.2(12) . . ?
B21 C4 B17 62.1(11) . . ?
C3 C4 B13 59.1(9) . . ?
B21 C4 B13 112.5(13) . . ?
B17 C4 B13 61.8(10) . . ?
C3 C4 B16 64.0(9) . . ?
B21 C4 B16 63.0(10) . . ?
B17 C4 B16 114.8(13) . . ?
B13 C4 B16 113.8(12) . . ?
C3 C4 S4 110.7(10) . . ?
B21 C4 S4 124.4(11) . . ?
B17 C4 S4 128.7(12) . . ?
B13 C4 S4 119.0(10) . . ?
B16 C4 S4 110.2(12) . . ?
O1 C5 Mo1 164.7(13) . . ?
O1 C5 Rh1 121.9(11) . . ?
Mo1 C5 Rh1 73.5(5) . . ?
O2 C6 Mo1 168.0(14) . . ?
O2 C6 Rh2 112.8(11) . . ?
Mo1 C6 Rh2 78.9(6) . . ?
C11 C7 C8 110.3(17) . . ?
C11 C7 C12 128.8(18) . . ?
C8 C7 C12 120.8(17) . . ?
C11 C7 Rh1 71.9(9) . . ?
C8 C7 Rh1 71.8(8) . . ?
C12 C7 Rh1 124.3(10) . . ?
C7 C8 C9 106.1(15) . . ?
C7 C8 C13 128(2) . . ?
C9 C8 C13 125.4(19) . . ?
C7 C8 Rh1 70.4(8) . . ?
C9 C8 Rh1 70.0(8) . . ?
C13 C8 Rh1 130.0(10) . . ?
C10 C9 C8 106.2(16) . . ?
C10 C9 C14 126.1(18) . . ?
C8 C9 C14 126.7(16) . . ?
C10 C9 Rh1 69.5(8) . . ?
C8 C9 Rh1 71.9(9) . . ?
C14 C9 Rh1 132.4(11) . . ?
C11 C10 C9 109.6(15) . . ?
C11 C10 C15 126.2(15) . . ?
C9 C10 C15 124.0(18) . . ?
C11 C10 Rh1 73.2(9) . . ?
C9 C10 Rh1 71.9(8) . . ?
C15 C10 Rh1 125.7(10) . . ?
C7 C11 C10 107.8(15) . . ?
C7 C11 C16 128.0(19) . . ?
C10 C11 C16 123.9(15) . . ?
C7 C11 Rh1 71.6(9) . . ?
C10 C11 Rh1 69.8(8) . . ?
C16 C11 Rh1 128.9(10) . . ?
C7 C12 H12A 109.5 . . ?
C7 C12 H12B 109.5 . . ?
H12A C12 H12B 109.5 . . ?
C7 C12 H12C 109.5 . . ?
H12A C12 H12C 109.5 . . ?
H12B C12 H12C 109.5 . . ?
C8 C13 H13A 109.5 . . ?
C8 C13 H13B 109.5 . . ?
H13A C13 H13B 109.5 . . ?
C8 C13 H13C 109.5 . . ?
H13A C13 H13C 109.5 . . ?
H13B C13 H13C 109.5 . . ?
C9 C14 H14A 109.5 . . ?
C9 C14 H14B 109.5 . . ?
H14A C14 H14B 109.5 . . ?
C9 C14 H14C 109.5 . . ?
H14A C14 H14C 109.5 . . ?
H14B C14 H14C 109.5 . . ?
C10 C15 H15A 109.5 . . ?
C10 C15 H15B 109.5 . . ?
H15A C15 H15B 109.5 . . ?
C10 C15 H15C 109.5 . . ?
H15A C15 H15C 109.5 . . ?
H15B C15 H15C 109.5 . . ?
C11 C16 H16A 109.5 . . ?
C11 C16 H16B 109.5 . . ?
H16A C16 H16B 109.5 . . ?
C11 C16 H16C 109.5 . . ?
H16A C16 H16C 109.5 . . ?
H16B C16 H16C 109.5 . . ?
C18 C17 C21 115.3(17) . . ?
C18 C17 C22 121.3(15) . . ?
C21 C17 C22 122.8(15) . . ?
C18 C17 Rh2 73.7(12) . . ?
C21 C17 Rh2 73.1(11) . . ?
C22 C17 Rh2 129.6(11) . . ?
C17 C18 C19 105.4(16) . . ?
C17 C18 C23 133.7(17) . . ?
C19 C18 C23 120.8(16) . . ?
C17 C18 Rh2 71.4(12) . . ?
C19 C18 Rh2 70.5(10) . . ?
C23 C18 Rh2 124.0(13) . . ?
C20 C19 C18 104.7(15) . . ?
C20 C19 C24 130.8(16) . . ?
C18 C19 C24 123.4(15) . . ?
C20 C19 Rh2 71.1(10) . . ?
C18 C19 Rh2 70.3(10) . . ?
C24 C19 Rh2 131.3(13) . . ?
C21 C20 C19 109.0(15) . . ?
C21 C20 C25 125.3(16) . . ?
C19 C20 C25 125.7(17) . . ?
C21 C20 Rh2 71.4(10) . . ?
C19 C20 Rh2 71.6(10) . . ?
C25 C20 Rh2 123.4(13) . . ?
C17 C21 C20 105.5(16) . . ?
C17 C21 C26 132.0(16) . . ?
C20 C21 C26 122.0(15) . . ?
C17 C21 Rh2 71.2(11) . . ?
C20 C21 Rh2 71.4(10) . . ?
C26 C21 Rh2 128.2(12) . . ?
C17 C22 H22A 109.5 . . ?
C17 C22 H22B 109.5 . . ?
H22A C22 H22B 109.5 . . ?
C17 C22 H22C 109.5 . . ?
H22A C22 H22C 109.5 . . ?
H22B C22 H22C 109.5 . . ?
C18 C23 H23A 109.5 . . ?
C18 C23 H23B 109.5 . . ?
H23A C23 H23B 109.5 . . ?
C18 C23 H23C 109.5 . . ?
H23A C23 H23C 109.5 . . ?
H23B C23 H23C 109.5 . . ?
C19 C24 H24A 109.5 . . ?
C19 C24 H24B 109.5 . . ?
H24A C24 H24B 109.5 . . ?
C19 C24 H24C 109.5 . . ?
H24A C24 H24C 109.5 . . ?
H24B C24 H24C 109.5 . . ?
C20 C25 H25A 109.5 . . ?
C20 C25 H25B 109.5 . . ?
H25A C25 H25B 109.5 . . ?
C20 C25 H25C 109.5 . . ?
H25A C25 H25C 109.5 . . ?
H25B C25 H25C 109.5 . . ?
C21 C26 H26A 109.5 . . ?
C21 C26 H26B 109.5 . . ?
H26A C26 H26B 109.5 . . ?
C21 C26 H26C 109.5 . . ?
H26A C26 H26C 109.5 . . ?
H26B C26 H26C 109.5 . . ?

loop_
_geom_bond_atom_site_label_1
_geom_bond_atom_site_label_2
_geom_bond_distance
_geom_bond_site_symmetry_2
_geom_bond_publ_flag
Rh1 C10 2.160(14) . ?
Rh1 C9 2.193(15) . ?
Rh1 C7 2.199(15) . ?
Rh1 C11 2.203(14) . ?
Rh1 C8 2.218(13) . ?
Rh1 S1 2.347(4) . ?
Rh1 S2 2.387(4) . ?
Rh1 C5 2.559(14) . ?
Rh1 Mo1 2.755(2) . ?
Rh2 C17 2.172(19) . ?
Rh2 C21 2.195(17) . ?
Rh2 C20 2.195(17) . ?
Rh2 C19 2.201(16) . ?
Rh2 C18 2.199(18) . ?
Rh2 S3 2.331(4) . ?
Rh2 S4 2.375(5) . ?
Rh2 C6 2.485(16) . ?
Rh2 Mo1 2.803(2) . ?
Mo1 C6 1.857(18) . ?
Mo1 C5 1.982(15) . ?
Mo1 S1 2.494(4) . ?
Mo1 S4 2.517(4) . ?
Mo1 S3 2.541(4) . ?
Mo1 S2 2.560(5) . ?
S1 C1 1.760(15) . ?
S2 C2 1.803(14) . ?
S3 C3 1.829(14) . ?
S4 C4 1.839(15) . ?
O1 C5 1.153(15) . ?
O2 C6 1.212(16) . ?
B3 B4 1.72(2) . ?
B3 B8 1.73(3) . ?
B3 C1 1.754(19) . ?
B3 C2 1.76(2) . ?
B3 B7 1.79(3) . ?
B3 H3 1.1000 . ?
B4 C1 1.73(2) . ?
B4 B8 1.77(3) . ?
B4 B9 1.77(3) . ?
B4 B5 1.78(3) . ?
B4 H4 1.1000 . ?
B5 C1 1.69(2) . ?
B5 B6 1.69(3) . ?
B5 B10 1.69(3) . ?
B5 B9 1.78(3) . ?
B5 H5 1.1000 . ?
B6 C2 1.68(2) . ?
B6 B11 1.71(3) . ?
B6 B10 1.71(3) . ?
B6 C1 1.72(2) . ?
B6 H6 1.1000 . ?
B7 B8 1.72(3) . ?
B7 B11 1.74(3) . ?
B7 C2 1.73(2) . ?
B7 B12 1.76(3) . ?
B7 H7 1.1000 . ?
B8 B9 1.72(3) . ?
B8 B12 1.74(3) . ?
B8 H8 1.1000 . ?
B9 B12 1.72(3) . ?
B9 B10 1.73(3) . ?
B9 H9 1.1000 . ?
B10 B11 1.76(3) . ?
B10 B12 1.77(3) . ?
B10 H10 1.1000 . ?
B11 C2 1.67(2) . ?
B11 B12 1.79(3) . ?
B11 H11 1.1000 . ?
B12 H12 1.1000 . ?
B13 C3 1.66(2) . ?
B13 C4 1.70(2) . ?
B13 B17 1.74(2) . ?
B13 B18 1.74(2) . ?
B13 B14 1.77(3) . ?
B13 H13 1.1000 . ?
B14 C3 1.67(2) . ?
B14 B15 1.73(3) . ?
B14 B19 1.78(3) . ?
B14 B18 1.80(3) . ?
B14 H14 1.1000 . ?
B15 C3 1.70(2) . ?
B15 B19 1.74(3) . ?
B15 B20 1.80(3) . ?
B15 B16 1.82(3) . ?
B15 H15 1.1000 . ?
B16 C4 1.75(2) . ?
B16 B20 1.75(3) . ?
B16 B21 1.79(3) . ?
B16 C3 1.81(2) . ?
B16 H16 1.1000 . ?
B17 C4 1.68(2) . ?
B17 B21 1.73(3) . ?
B17 B22 1.78(3) . ?
B17 B18 1.81(3) . ?
B17 H17 1.1000 . ?
B18 B22 1.82(3) . ?
B18 B19 1.82(3) . ?
B18 H18 1.1000 . ?
B19 B20 1.69(3) . ?
B19 B22 1.75(3) . ?
B19 H19 1.1000 . ?
B20 B22 1.68(3) . ?
B20 B21 1.80(3) . ?
B20 H20 1.1000 . ?
B21 C4 1.67(2) . ?
B21 B22 1.70(3) . ?
B21 H21 1.1000 . ?
B22 H22 1.1000 . ?
C1 C2 1.653(18) . ?
C3 C4 1.668(19) . ?
C7 C11 1.38(2) . ?
C7 C8 1.43(2) . ?
C7 C12 1.481(19) . ?
C8 C9 1.44(2) . ?
C8 C13 1.461(18) . ?
C9 C10 1.439(19) . ?
C9 C14 1.482(19) . ?
C10 C11 1.39(2) . ?
C10 C15 1.523(19) . ?
C11 C16 1.515(19) . ?
C12 H12A 0.9600 . ?
C12 H12B 0.9600 . ?
C12 H12C 0.9600 . ?
C13 H13A 0.9600 . ?
C13 H13B 0.9600 . ?
C13 H13C 0.9600 . ?
C14 H14A 0.9600 . ?
C14 H14B 0.9600 . ?
C14 H14C 0.9600 . ?
C15 H15A 0.9600 . ?
C15 H15B 0.9600 . ?
C15 H15C 0.9600 . ?
C16 H16A 0.9600 . ?
C16 H16B 0.9600 . ?
C16 H16C 0.9600 . ?
C17 C18 1.31(2) . ?
C17 C21 1.340(19) . ?
C17 C22 1.56(2) . ?
C18 C19 1.47(2) . ?
C18 C23 1.50(2) . ?
C19 C20 1.40(2) . ?
C19 C24 1.57(2) . ?
C20 C21 1.40(2) . ?
C20 C25 1.55(2) . ?
C21 C26 1.54(2) . ?
C22 H22A 0.9600 . ?
C22 H22B 0.9600 . ?
C22 H22C 0.9600 . ?
C23 H23A 0.9600 . ?
C23 H23B 0.9600 . ?
C23 H23C 0.9600 . ?
C24 H24A 0.9600 . ?
C24 H24B 0.9600 . ?
C24 H24C 0.9600 . ?
C25 H25A 0.9600 . ?
C25 H25B 0.9600 . ?
C25 H25C 0.9600 . ?
C26 H26A 0.9600 . ?
C26 H26B 0.9600 . ?
C26 H26C 0.9600 . ?
